data_2108237
loop_
_publ_author_name
'Jin, Shiyun'
'Wang, Xiaoping'
'Xu, Huifang'

_publ_section_title
;
 Revisiting the <i>I</i>{\/overline <b>1</b>} structures of
 high-temperature Ca-rich plagioclase feldspar -- a single-crystal neutron
 and X-ray diffraction study
;
_journal_coeditor_code DK5063
_journal_issue 2
_journal_name_full 'Acta Crystallographica Section B'
_journal_page_first
;
;
_journal_paper_doi 10.1107/S2052520618003219
_journal_volume 74
_journal_year 2018
_chemical_compound_source 'Split Rock, Lake Superior, Minnesota'
_chemical_formula_analytical 'An75 Ab25 Or0'
_chemical_formula_sum 'Al1.75 Ca0.75 Na0.25 O8 Si2.25'
_chemical_formula_weight 274.2
_chemical_name_mineral bytownite
_space_group_IT_number 2
_symmetry_cell_setting triclinic
_symmetry_Int_Tables_number 2
_symmetry_space_group_name_Hall '-P 1 (-1/2*x+1/2*y+1/2*z,1/2*x-1/2*y+1/2*z,1/2*x+1/2*y-1/2*z)'
_symmetry_space_group_name_H-M 'I -1'
_cell_angle_alpha 93.4685(10)
_cell_angle_beta 116.0729(11)
_cell_angle_gamma 90.7300(7)
_cell_formula_units_Z 8
_cell_length_a 8.16520(10)
_cell_length_b 12.86330(10)
_cell_length_c 14.18320(10)
_cell_measurement_temperature 100
_cell_volume 1334.35(3)
_diffrn_ambient_temperature 100
_diffrn_detector 'Anger camera modules'
_diffrn_measured_fraction_theta_full 0.98
_diffrn_measured_fraction_theta_max 0.88
_diffrn_measurement_device 'BL-12 TOPAZ'
_diffrn_measurement_device_type 'Single Crystal Diffractometer'
_diffrn_measurement_method 'Time-of-flight resolved'
_diffrn_radiation_probe neutron
_diffrn_radiation_source 'spallation neutron source'
_diffrn_radiation_type neutron
_diffrn_radiation_wavelength 0.4-3.5
_diffrn_reflns_av_unetI/netI 0.1331
_diffrn_reflns_limit_h_max 16
_diffrn_reflns_limit_h_min -16
_diffrn_reflns_limit_k_max 26
_diffrn_reflns_limit_k_min -25
_diffrn_reflns_limit_l_max 28
_diffrn_reflns_limit_l_min -28
_diffrn_reflns_number 43445
_diffrn_reflns_theta_full 34.49
_diffrn_reflns_theta_max 63.65
_diffrn_reflns_theta_min 2.67
_diffrn_source 'Oak Ridge National Laboratory'
_exptl_absorpt_coefficient_mu 0.265
_exptl_absorpt_correction_type analytical
_exptl_crystal_colour green
_exptl_crystal_density_diffrn 2.73
_exptl_crystal_description cubic
_exptl_crystal_F_000 1088
_exptl_crystal_size_max 2
_exptl_crystal_size_mid 2
_exptl_crystal_size_min 2
_exptl_crystal_size_rad 2
_refine_diff_density_max 3.99
_refine_diff_density_min -3.90
_refine_ls_extinction_coef 55.6(11)
_refine_ls_extinction_method 'B-C type 1 Lorentzian isotropic (Becker & Coppens, 1974)'
_refine_ls_goodness_of_fit_gt 1.42
_refine_ls_goodness_of_fit_ref 1.42
_refine_ls_number_constraints 108
_refine_ls_number_parameters 289
_refine_ls_number_reflns 43445
_refine_ls_number_restraints 0
_refine_ls_R_factor_all 0.0682
_refine_ls_R_factor_gt 0.0604
_refine_ls_shift/su_max 0.0230
_refine_ls_shift/su_mean 0.0038
_refine_ls_structure_factor_coef Fsqd
_refine_ls_weighting_details w=1/(\s^2^(I)+0.0004I^2^)
_refine_ls_weighting_scheme sigma
_refine_ls_wR_factor_gt 0.2058
_refine_ls_wR_factor_ref 0.2158
_reflns_number_gt 39073
_reflns_number_total 43445
_reflns_threshold_expression I>3\s(I)
_cod_data_source_file dk5063sup1.cif
_cod_data_source_block 55-88_neutron_single_oxygen
_cod_original_sg_symbol_Hall -I
_cod_original_sg_symbol_H-M I-1
_cod_database_code 2108237

loop_
_space_group_symop_id
_space_group_symop_operation_xyz
1 x,y,z
2 -x,-y,-z
3 x+1/2,y+1/2,z+1/2
4 -x+1/2,-y+1/2,-z+1/2

loop_
_atom_site_label
_atom_site_type_symbol
_atom_site_fract_x
_atom_site_fract_y
_atom_site_fract_z
_atom_site_adp_type
_atom_site_U_iso_or_equiv
_atom_site_site_symmetry_multiplicity
_atom_site_occupancy
_atom_site_calc_flag
Moica Ca 0.77467(12) -0.46446(8) -0.45542(7) Uani 0.0117(2) 4 0.3524 d
Moina Na 0.77467(12) -0.46446(8) -0.45542(7) Uani 0.0117(2) 4 0.1184 d
Mooca Ca 0.76649(12) -0.51789(11) -0.41232(8) Uani 0.0209(3) 4 0.3497 d
Moona Na 0.76649(12) -0.51789(11) -0.41232(8) Uani 0.0209(3) 4 0.1795 d
Mzoca Ca 0.26773(7) 0.03046(5) -0.45354(5) Uani 0.01063(14) 4 0.5953 d
Mzona Na 0.26773(7) 0.03046(5) -0.45354(5) Uani 0.01063(14) 4 0.1528 d
Mzica Ca 0.2628(2) 0.9948(2) -0.42072(14) Uani 0.0145(5) 4 0.2026 d
Mzina Na 0.2628(2) 0.9948(2) -0.42072(14) Uani 0.0145(5) 4 0.0493 d
T1oosi Si -0.50758(5) 0.34111(3) -0.60440(3) Uani 0.00488(9) 4 0.913 d
T1ooal Al -0.50758(5) 0.34111(3) -0.60440(3) Uani 0.00488(9) 4 0.087 d
T1moal Al -0.49976(6) 0.31541(4) -0.38142(3) Uani 0.00544(10) 4 0.7967 d
T1mosi Si -0.49976(6) 0.31541(4) -0.38142(3) Uani 0.00544(10) 4 0.2033 d
T1ozal Al 0.00325(6) 0.16419(4) -0.38935(3) Uani 0.00516(10) 4 0.8802 d
T1ozsi Si 0.00325(6) 0.16419(4) -0.38935(3) Uani 0.00516(10) 4 0.1198 d
T1mzsi Si 0.00509(5) 0.81731(3) -0.38720(3) Uani 0.00481(9) 4 0.9021 d
T1mzal Al 0.00509(5) 0.81731(3) -0.38720(3) Uani 0.00481(9) 4 0.0979 d
T2ooal Al -0.81281(6) 0.61120(4) -0.34275(4) Uani 0.00619(11) 4 0.7672 d
T2oosi Si -0.81281(6) 0.61120(4) -0.34275(4) Uani 0.00619(11) 4 0.2328 d
T2mosi Si -0.82338(5) 0.38122(3) -0.31865(3) Uani 0.00605(9) 4 0.9591 d
T2moal Al -0.82338(5) 0.38122(3) -0.31865(3) Uani 0.00605(9) 4 0.0409 d
T2ozsi Si -0.32148(5) 0.10588(3) -0.34168(3) Uani 0.00632(9) 4 0.9475 d
T2ozal Al -0.32148(5) 0.10588(3) -0.34168(3) Uani 0.00632(9) 4 0.0524 d
T2mzal Al -0.81740(6) 0.37558(4) -0.82351(3) Uani 0.00553(10) 4 0.7777 d
T2mzsi Si -0.81740(6) 0.37558(4) -0.82351(3) Uani 0.00553(10) 4 0.2223 d
Oa1o O 0.50946(6) -0.37273(3) -0.50864(3) Uani 0.01347(10) 4 1 d
Oa1z O -0.00541(6) 0.12665(3) -0.51211(3) Uani 0.01546(11) 4 1 d
Oa2o O 0.42270(4) 0.00986(3) -0.13967(2) Uani 0.00786(7) 4 1 d
Oa2z O 0.57406(4) -0.00876(3) -0.36231(2) Uani 0.00786(7) 4 1 d
Oboo O 0.31969(5) -0.39932(3) -0.40915(3) Uani 0.01399(10) 4 1 d
Obmo O 0.18945(6) 0.14619(4) -0.12868(5) Uani 0.02362(16) 4 1 d
Oboz O 0.19699(5) -0.10102(3) -0.59549(3) Uani 0.01457(11) 4 1 d
Obmz O 0.18110(6) 0.14537(3) -0.61411(4) Uani 0.01989(14) 4 1 d
Ocoo O 0.51175(4) -0.21900(3) -0.36403(3) Uani 0.00992(8) 4 1 d
Ocmo O 0.49031(4) -0.18116(3) -0.60788(3) Uani 0.01051(8) 4 1 d
Ocoz O 0.48586(4) 0.20589(3) -0.14730(3) Uani 0.01005(8) 4 1 d
Ocmz O -0.00929(5) 0.30863(3) -0.60053(3) Uani 0.01175(9) 4 1 d
Odoo O 0.80853(5) -0.10689(3) -0.18835(3) Uani 0.01259(9) 4 1 d
Odmo O 0.19773(5) -0.13170(3) -0.78208(3) Uani 0.01883(10) 4 1 d
Odoz O 0.20389(5) 0.10417(3) -0.30921(3) Uani 0.01425(9) 4 1 d
Odmz O -0.18357(6) 0.13818(4) -0.71378(3) Uani 0.02158(12) 4 1 d

loop_
_atom_site_aniso_label
_atom_site_aniso_type_symbol
_atom_site_aniso_U_11
_atom_site_aniso_U_22
_atom_site_aniso_U_33
_atom_site_aniso_U_12
_atom_site_aniso_U_13
_atom_site_aniso_U_23
Moica Ca 0.0061(3) 0.0139(4) 0.0107(3) 0.0033(2) 0.0002(2) -0.0049(2)
Moina Na 0.0061(3) 0.0139(4) 0.0107(3) 0.0033(2) 0.0002(2) -0.0049(2)
Mooca Ca 0.0071(3) 0.0382(6) 0.0153(4) -0.0072(3) 0.0055(3) -0.0166(4)
Moona Na 0.0071(3) 0.0382(6) 0.0153(4) -0.0072(3) 0.0055(3) -0.0166(4)
Mzoca Ca 0.00654(17) 0.0134(2) 0.00927(19) 0.00258(14) 0.00146(15) -0.00305(16)
Mzona Na 0.00654(17) 0.0134(2) 0.00927(19) 0.00258(14) 0.00146(15) -0.00305(16)
Mzica Ca 0.0026(5) 0.0318(11) 0.0070(5) 0.0010(5) 0.0012(4) -0.0082(6)
Mzina Na 0.0026(5) 0.0318(11) 0.0070(5) 0.0010(5) 0.0012(4) -0.0082(6)
T1oosi Si 0.00450(11) 0.00618(15) 0.00367(11) -0.00134(9) 0.00164(9) -0.00017(9)
T1ooal Al 0.00450(11) 0.00618(15) 0.00367(11) -0.00134(9) 0.00164(9) -0.00017(9)
T1moal Al 0.00590(13) 0.00660(17) 0.00363(13) 0.00179(11) 0.00197(11) -0.00033(10)
T1mosi Si 0.00590(13) 0.00660(17) 0.00363(13) 0.00179(11) 0.00197(11) -0.00033(10)
T1ozal Al 0.00491(13) 0.00612(17) 0.00410(13) -0.00131(11) 0.00171(11) 0.00034(10)
T1ozsi Si 0.00491(13) 0.00612(17) 0.00410(13) -0.00131(11) 0.00171(11) 0.00034(10)
T1mzsi Si 0.00469(11) 0.00627(15) 0.00318(11) 0.00221(9) 0.00148(9) -0.00020(9)
T1mzal Al 0.00469(11) 0.00627(15) 0.00318(11) 0.00221(9) 0.00148(9) -0.00020(9)
T2ooal Al 0.00428(13) 0.00505(17) 0.00782(15) 0.00009(10) 0.00144(11) -0.00014(11)
T2oosi Si 0.00428(13) 0.00505(17) 0.00782(15) 0.00009(10) 0.00144(11) -0.00014(11)
T2mosi Si 0.00432(12) 0.00427(14) 0.00781(13) 0.00047(9) 0.00103(10) 0.00079(9)
T2moal Al 0.00432(12) 0.00427(14) 0.00781(13) 0.00047(9) 0.00103(10) 0.00079(9)
T2ozsi Si 0.00427(11) 0.00465(14) 0.00854(13) -0.00006(9) 0.00163(10) -0.00086(9)
T2ozal Al 0.00427(11) 0.00465(14) 0.00854(13) -0.00006(9) 0.00163(10) -0.00086(9)
T2mzal Al 0.00434(13) 0.00538(16) 0.00674(14) 0.00008(10) 0.00226(11) 0.00103(10)
T2mzsi Si 0.00434(13) 0.00538(16) 0.00674(14) 0.00008(10) 0.00226(11) 0.00103(10)
Oa1o O 0.02185(15) 0.01337(15) 0.00772(11) 0.00095(11) 0.00888(11) 0.00046(9)
Oa1z O 0.02695(18) 0.01497(16) 0.00915(12) 0.00484(12) 0.01190(12) 0.00288(9)
Oa2o O 0.00666(9) 0.00713(12) 0.00910(10) 0.00178(7) 0.00258(8) 0.00242(7)
Oa2z O 0.00654(9) 0.00692(12) 0.00863(10) -0.00148(7) 0.00209(8) 0.00005(7)
Oboo O 0.01017(11) 0.01019(14) 0.02391(16) -0.00394(9) 0.01037(11) -0.00390(11)
Obmo O 0.01413(14) 0.01337(17) 0.0493(3) -0.00167(11) 0.02084(17) -0.00901(16)
Oboz O 0.01206(12) 0.00886(14) 0.02741(17) -0.00227(9) 0.01360(12) -0.00334(11)
Obmz O 0.01404(14) 0.01407(17) 0.0385(2) 0.00144(11) 0.01851(16) -0.00303(14)
Ocoo O 0.01017(11) 0.00922(13) 0.01042(11) -0.00140(8) 0.00476(9) -0.00037(8)
Ocmo O 0.00869(10) 0.01143(13) 0.00891(11) 0.00421(8) 0.00164(8) -0.00047(8)
Ocoz O 0.00872(10) 0.00920(13) 0.01053(11) -0.00316(8) 0.00294(8) -0.00052(8)
Ocmz O 0.01344(12) 0.00982(13) 0.00839(11) 0.00390(9) 0.00172(9) -0.00180(8)
Odoo O 0.01008(11) 0.01057(14) 0.01030(11) 0.00089(9) -0.00177(9) 0.00088(9)
Odmo O 0.01125(13) 0.01240(16) 0.01786(15) 0.00262(10) -0.00636(10) -0.00673(11)
Odoz O 0.01218(12) 0.00890(14) 0.01111(12) 0.00100(9) -0.00453(9) 0.00059(9)
Odmz O 0.01408(14) 0.01559(18) 0.01827(16) 0.00330(11) -0.00742(12) -0.00578(12)

loop_
_atom_type_symbol
_atom_type_scat_length_neutron
_atom_type_scat_source
Ca 4.700 International_Tables_Vol_C
Na 3.630 International_Tables_Vol_C
Si 4.149 International_Tables_Vol_C
Al 3.449 International_Tables_Vol_C
O 5.803 International_Tables_Vol_C

loop_
_exptl_crystal_face_index_h
_exptl_crystal_face_index_k
_exptl_crystal_face_index_l
_exptl_crystal_face_perp_dist
0 1 0 1
0 -1 0 1
0 0 1 1
0 0 -1 1
4 0 -3 1
-4 0 3 1

_cod_database_fobs_code 2108237
